data_4100772
loop_
_publ_author_name
'Partha Sarathi Mukherjee'
'Neeladri Das'
'Yury K. Kryschenko'
'Atta M. Arif'
'Peter J. Stang'

_publ_section_title
;
Design, Synthesis, and Crystallographic Studies of Neutral Platinum-Based
Macrocycles Formed via Self-Assembly
;
_journal_name_full 'Journal of the American Chemical Society'
_journal_page_first 2464
_journal_page_last 2473
_journal_paper_doi 10.1021/ja039235b
_journal_volume 126
_journal_year 2004
_chemical_formula_sum 'C90 H146 N2 O10 P8 Pt4'
_chemical_formula_weight 2444.21
_space_group_IT_number 61
_space_group_name_Hall '-P 2ac 2ab'
_space_group_name_H-M_alt 'P b c a'
_symmetry_cell_setting orthorhombic
_symmetry_space_group_name_Hall '-P 2ac 2ab'
_symmetry_space_group_name_H-M 'P b c a'
_cell_angle_alpha 90.00
_cell_angle_beta 90.00
_cell_angle_gamma 90.00
_cell_formula_units_Z 4
_cell_length_a 17.2967(2)
_cell_length_b 21.7453(2)
_cell_length_c 26.3952(3)
_cell_measurement_temperature 150(1)
_cell_volume 9927.81(19)
_diffrn_ambient_temperature 150(1)
_exptl_crystal_density_diffrn 1.635
_cod_database_code 4100772

loop_
_symmetry_equiv_pos_as_xyz
'x, y, z'
'-x+1/2, -y, z+1/2'
'x+1/2, -y+1/2, -z'
'-x, y+1/2, -z+1/2'
'-x, -y, -z'
'x-1/2, y, -z-1/2'
'-x-1/2, y-1/2, z'
'x, -y-1/2, z-1/2'

loop_
_atom_site_label
_atom_site_type_symbol
_atom_site_fract_x
_atom_site_fract_y
_atom_site_fract_z
_atom_site_U_iso_or_equiv
_atom_site_adp_type
_atom_site_occupancy
_atom_site_symmetry_multiplicity
_atom_site_calc_flag
_atom_site_refinement_flags
_atom_site_disorder_assembly
_atom_site_disorder_group
Pt1 Pt 0.626998(8) -0.016185(6) 0.321815(6) 0.01764(4) Uani 1 1 d . . .
Pt2 Pt 0.310768(8) 0.230533(6) 0.435047(5) 0.01646(4) Uani 1 1 d . . .
P1 P 0.73164(6) 0.04028(5) 0.34770(4) 0.0223(2) Uani 1 1 d . . .
P2 P 0.51587(6) -0.07160(5) 0.31430(5) 0.0280(3) Uani 1 1 d . . .
P3 P 0.38461(6) 0.31221(5) 0.46124(4) 0.0210(2) Uani 1 1 d . . .
P4 P 0.23316(6) 0.15406(5) 0.40350(4) 0.0204(2) Uani 1 1 d . . .
O1 O 0.56558(16) 0.06884(11) 0.31154(10) 0.0215(6) Uani 1 1 d . . .
O2 O 0.59285(18) 0.06363(14) 0.22845(11) 0.0349(8) Uani 1 1 d . . .
O3 O 0.38358(15) 0.21001(12) 0.37226(10) 0.0213(6) Uani 1 1 d . . .
O4 O 0.34172(19) 0.28844(14) 0.32452(11) 0.0347(8) Uani 1 1 d . . .
O5 O 0.4915(2) 0.11205(16) 0.40349(13) 0.0359(7) Uani 1 1 d D . .
H5A H 0.514(3) 0.103(2) 0.3766(11) 0.047(16) Uiso 1 1 d D . .
H5B H 0.464(4) 0.140(2) 0.390(3) 0.12(3) Uiso 1 1 d D . .
N1 N 0.46882(17) 0.16555(13) 0.29545(12) 0.0169(6) Uani 1 1 d . . .
C1 C 0.5594(2) 0.08625(17) 0.26499(15) 0.0209(8) Uani 1 1 d . . .
C2 C 0.5034(2) 0.13928(16) 0.25533(14) 0.0172(8) Uani 1 1 d . . .
C3 C 0.4887(2) 0.15724(17) 0.20576(15) 0.0214(8) Uani 1 1 d . . .
H3 H 0.5145 0.1377 0.1784 0.026 Uiso 1 1 calc R . .
C4 C 0.4366(2) 0.20356(18) 0.19672(15) 0.0250(9) Uani 1 1 d . . .
H4 H 0.4253 0.2162 0.1631 0.030 Uiso 1 1 calc R . .
C5 C 0.4011(2) 0.23128(17) 0.23749(15) 0.0219(8) Uani 1 1 d . . .
H5 H 0.3650 0.2637 0.2324 0.026 Uiso 1 1 calc R . .
C6 C 0.4186(2) 0.21134(17) 0.28598(14) 0.0175(8) Uani 1 1 d . . .
C7 C 0.3777(2) 0.24024(18) 0.33086(15) 0.0203(8) Uani 1 1 d . . .
C8 C 0.2454(2) 0.23975(17) 0.49730(14) 0.0195(8) Uani 1 1 d . . .
C9 C 0.1820(2) 0.28119(17) 0.50041(15) 0.0201(8) Uani 1 1 d . . .
H9 H 0.1675 0.3041 0.4713 0.024 Uiso 1 1 calc R . .
C10 C 0.1412(2) 0.28888(18) 0.54459(15) 0.0207(8) Uani 1 1 d . . .
H10 H 0.0988 0.3167 0.5453 0.025 Uiso 1 1 calc R . .
C11 C 0.1609(2) 0.25638(17) 0.58895(15) 0.0181(8) Uani 1 1 d . . .
C12 C 0.1229(2) 0.26817(17) 0.63611(15) 0.0225(8) Uani 1 1 d . . .
H12 H 0.0811 0.2965 0.6373 0.027 Uiso 1 1 calc R . .
C13 C 0.1456(2) 0.23957(18) 0.67862(15) 0.0222(8) Uani 1 1 d . . .
H13 H 0.1214 0.2497 0.7098 0.027 Uiso 1 1 calc R . .
C14 C 0.2055(2) 0.19399(17) 0.67794(14) 0.0188(8) Uani 1 1 d . . .
C15 C 0.2278(2) 0.16300(17) 0.72287(14) 0.0212(8) Uani 1 1 d . . .
H15 H 0.2065 0.1755 0.7544 0.025 Uiso 1 1 calc R . .
C16 C 0.2799(2) 0.11517(17) 0.72155(15) 0.0229(9) Uani 1 1 d . . .
H16 H 0.2945 0.0955 0.7522 0.028 Uiso 1 1 calc R . .
C17 C 0.3120(2) 0.09491(16) 0.67511(14) 0.0179(8) Uani 1 1 d . . .
C18 C 0.2936(2) 0.12781(16) 0.63186(14) 0.0178(8) Uani 1 1 d . . .
H18 H 0.3171 0.1163 0.6007 0.021 Uiso 1 1 calc R . .
C19 C 0.2413(2) 0.17799(16) 0.63203(14) 0.0166(8) Uani 1 1 d . . .
C20 C 0.2218(2) 0.21228(16) 0.58664(14) 0.0166(8) Uani 1 1 d . . .
C21 C 0.2622(2) 0.20588(16) 0.54045(14) 0.0181(8) Uani 1 1 d . . .
H21 H 0.3032 0.1768 0.5388 0.022 Uiso 1 1 calc R . .
C22 C 0.7608(3) 0.10177(19) 0.30558(17) 0.0307(10) Uani 1 1 d . . .
H22A H 0.7159 0.1287 0.2988 0.037 Uiso 1 1 calc R . .
H22B H 0.8011 0.1269 0.3224 0.037 Uiso 1 1 calc R . .
C23 C 0.7923(3) 0.0773(2) 0.25553(19) 0.0456(13) Uani 1 1 d . . .
H23A H 0.8370 0.0508 0.2621 0.068 Uiso 1 1 calc R . .
H23B H 0.8081 0.1118 0.2340 0.068 Uiso 1 1 calc R . .
H23C H 0.7520 0.0535 0.2383 0.068 Uiso 1 1 calc R . .
C24 C 0.8195(2) -0.0020(2) 0.3630(2) 0.0344(11) Uani 1 1 d . . .
H24A H 0.8070 -0.0328 0.3894 0.041 Uiso 1 1 calc R . .
H24B H 0.8361 -0.0248 0.3324 0.041 Uiso 1 1 calc R . .
C25 C 0.8874(3) 0.0367(2) 0.3815(2) 0.0483(14) Uani 1 1 d . . .
H25A H 0.9051 0.0637 0.3541 0.072 Uiso 1 1 calc R . .
H25B H 0.9298 0.0096 0.3919 0.072 Uiso 1 1 calc R . .
H25C H 0.8710 0.0617 0.4105 0.072 Uiso 1 1 calc R . .
C26 C 0.7055(3) 0.0816(2) 0.40512(17) 0.0336(10) Uani 1 1 d . . .
H26A H 0.7493 0.1083 0.4152 0.040 Uiso 1 1 calc R . .
H26B H 0.6608 0.1086 0.3977 0.040 Uiso 1 1 calc R . .
C27 C 0.6849(4) 0.0397(3) 0.44958(19) 0.0570(16) Uani 1 1 d . . .
H27A H 0.6419 0.0128 0.4399 0.086 Uiso 1 1 calc R . .
H27B H 0.6697 0.0648 0.4787 0.086 Uiso 1 1 calc R . .
H27C H 0.7299 0.0146 0.4586 0.086 Uiso 1 1 calc R . .
C28 C 0.5017(3) -0.1253(2) 0.3665(2) 0.0432(13) Uani 1 1 d . . .
H28A H 0.4531 -0.1484 0.3609 0.052 Uiso 1 1 calc R . .
H28B H 0.5447 -0.1553 0.3668 0.052 Uiso 1 1 calc R . .
C29 C 0.4976(4) -0.0936(3) 0.4184(2) 0.0586(16) Uani 1 1 d . . .
H29A H 0.5436 -0.0679 0.4232 0.088 Uiso 1 1 calc R . .
H29B H 0.4955 -0.1248 0.4452 0.088 Uiso 1 1 calc R . .
H29C H 0.4512 -0.0679 0.4201 0.088 Uiso 1 1 calc R . .
C30 C 0.4293(2) -0.02274(19) 0.31715(18) 0.0310(10) Uani 1 1 d . . .
H30A H 0.4326 0.0033 0.3478 0.037 Uiso 1 1 calc R . .
H30B H 0.4294 0.0049 0.2874 0.037 Uiso 1 1 calc R . .
C31 C 0.3535(3) -0.0573(2) 0.3183(2) 0.0473(14) Uani 1 1 d . . .
H31A H 0.3477 -0.0810 0.2869 0.071 Uiso 1 1 calc R . .
H31B H 0.3107 -0.0280 0.3212 0.071 Uiso 1 1 calc R . .
H31C H 0.3528 -0.0853 0.3474 0.071 Uiso 1 1 calc R . .
C32 C 0.5057(3) -0.1187(2) 0.2580(2) 0.0458(13) Uani 1 1 d . . .
H32A H 0.5499 -0.1475 0.2562 0.055 Uiso 1 1 calc R . .
H32B H 0.4579 -0.1435 0.2610 0.055 Uiso 1 1 calc R . .
C33 C 0.5024(4) -0.0823(3) 0.2099(2) 0.0676(18) Uani 1 1 d . . .
H33A H 0.4565 -0.0559 0.2102 0.101 Uiso 1 1 calc R . .
H33B H 0.4995 -0.1105 0.1809 0.101 Uiso 1 1 calc R . .
H33C H 0.5489 -0.0569 0.2069 0.101 Uiso 1 1 calc R . .
C34 C 0.4169(3) 0.3092(2) 0.52730(16) 0.0302(10) Uani 1 1 d . . .
H34A H 0.4469 0.3468 0.5352 0.036 Uiso 1 1 calc R . .
H34B H 0.3712 0.3084 0.5499 0.036 Uiso 1 1 calc R . .
C35 C 0.4669(3) 0.2526(2) 0.53761(18) 0.0396(12) Uani 1 1 d . . .
H35A H 0.4392 0.2156 0.5268 0.059 Uiso 1 1 calc R . .
H35B H 0.4781 0.2499 0.5739 0.059 Uiso 1 1 calc R . .
H35C H 0.5155 0.2561 0.5187 0.059 Uiso 1 1 calc R . .
C36 C 0.4717(2) 0.32231(19) 0.42313(16) 0.0276(9) Uani 1 1 d . . .
H36A H 0.5020 0.2837 0.4249 0.033 Uiso 1 1 calc R . .
H36B H 0.4557 0.3278 0.3874 0.033 Uiso 1 1 calc R . .
C37 C 0.5249(3) 0.3752(2) 0.43712(19) 0.0408(12) Uani 1 1 d . . .
H37A H 0.4964 0.4140 0.4349 0.061 Uiso 1 1 calc R . .
H37B H 0.5688 0.3762 0.4137 0.061 Uiso 1 1 calc R . .
H37C H 0.5438 0.3694 0.4718 0.061 Uiso 1 1 calc R . .
C38 C 0.3338(3) 0.38545(19) 0.45906(18) 0.0324(10) Uani 1 1 d . . .
H38A H 0.2897 0.3840 0.4829 0.039 Uiso 1 1 calc R . .
H38B H 0.3693 0.4183 0.4706 0.039 Uiso 1 1 calc R . .
C39 C 0.3038(4) 0.4017(2) 0.4065(2) 0.0585(17) Uani 1 1 d . . .
H39A H 0.3474 0.4060 0.3831 0.088 Uiso 1 1 calc R . .
H39B H 0.2752 0.4406 0.4081 0.088 Uiso 1 1 calc R . .
H39C H 0.2693 0.3691 0.3945 0.088 Uiso 1 1 calc R . .
C40 C 0.1923(3) 0.17764(19) 0.34280(16) 0.0284(9) Uani 1 1 d . . .
H40A H 0.2347 0.1824 0.3179 0.034 Uiso 1 1 calc R . .
H40B H 0.1574 0.1449 0.3303 0.034 Uiso 1 1 calc R . .
C41 C 0.1475(3) 0.2379(2) 0.34620(19) 0.0381(11) Uani 1 1 d . . .
H41A H 0.1056 0.2336 0.3709 0.057 Uiso 1 1 calc R . .
H41B H 0.1257 0.2479 0.3129 0.057 Uiso 1 1 calc R . .
H41C H 0.1824 0.2709 0.3569 0.057 Uiso 1 1 calc R . .
C42 C 0.2863(2) 0.08360(18) 0.39024(16) 0.0273(9) Uani 1 1 d . . .
H42A H 0.2516 0.0542 0.3729 0.033 Uiso 1 1 calc R . .
H42B H 0.3296 0.0930 0.3670 0.033 Uiso 1 1 calc R . .
C43 C 0.3181(3) 0.0539(2) 0.43792(18) 0.0365(11) Uani 1 1 d . . .
H43A H 0.3530 0.0826 0.4550 0.055 Uiso 1 1 calc R . .
H43B H 0.3464 0.0164 0.4289 0.055 Uiso 1 1 calc R . .
H43C H 0.2753 0.0434 0.4607 0.055 Uiso 1 1 calc R . .
C44 C 0.1513(3) 0.13014(19) 0.44187(17) 0.0303(10) Uani 1 1 d . . .
H44A H 0.1705 0.1194 0.4761 0.036 Uiso 1 1 calc R . .
H44B H 0.1159 0.1656 0.4457 0.036 Uiso 1 1 calc R . .
C45 C 0.1044(3) 0.0752(2) 0.42123(19) 0.0374(11) Uani 1 1 d . . .
H45A H 0.0896 0.0833 0.3860 0.056 Uiso 1 1 calc R . .
H45B H 0.0578 0.0695 0.4418 0.056 Uiso 1 1 calc R . .
H45C H 0.1361 0.0379 0.4227 0.056 Uiso 1 1 calc R . .

loop_
_atom_site_aniso_label
_atom_site_aniso_U_11
_atom_site_aniso_U_22
_atom_site_aniso_U_33
_atom_site_aniso_U_23
_atom_site_aniso_U_13
_atom_site_aniso_U_12
Pt1 0.01727(8) 0.01609(8) 0.01956(8) 0.00129(6) -0.00003(6) 0.00239(6)
Pt2 0.01662(7) 0.01853(8) 0.01423(7) -0.00080(5) 0.00114(6) 0.00225(6)
P1 0.0223(5) 0.0196(5) 0.0249(6) 0.0001(4) -0.0027(4) -0.0008(4)
P2 0.0196(5) 0.0220(5) 0.0423(7) -0.0003(5) -0.0012(5) 0.0000(4)
P3 0.0199(5) 0.0215(5) 0.0216(5) -0.0028(4) -0.0002(4) -0.0007(4)
P4 0.0200(5) 0.0220(5) 0.0192(5) -0.0033(4) 0.0008(4) -0.0004(4)
O1 0.0239(15) 0.0175(13) 0.0233(15) 0.0023(11) -0.0001(12) 0.0079(11)
O2 0.0409(19) 0.0377(17) 0.0262(17) 0.0018(14) 0.0106(14) 0.0204(15)
O3 0.0243(15) 0.0238(14) 0.0157(13) 0.0002(11) 0.0066(11) 0.0054(11)
O4 0.0463(19) 0.0329(17) 0.0248(16) 0.0015(13) 0.0042(14) 0.0210(15)
O5 0.0353(19) 0.047(2) 0.0257(18) 0.0063(15) 0.0012(16) 0.0039(16)
N1 0.0155(15) 0.0181(15) 0.0171(16) 0.0011(13) -0.0001(13) -0.0029(12)
C1 0.020(2) 0.0206(19) 0.022(2) 0.0015(16) -0.0004(17) 0.0005(16)
C2 0.0166(18) 0.0170(18) 0.0181(19) 0.0003(14) -0.0002(15) -0.0036(15)
C3 0.021(2) 0.0228(19) 0.020(2) -0.0004(16) 0.0079(16) 0.0023(16)
C4 0.030(2) 0.029(2) 0.0161(19) 0.0057(16) -0.0003(18) 0.0023(18)
C5 0.024(2) 0.021(2) 0.021(2) 0.0019(16) -0.0001(16) 0.0013(16)
C6 0.0169(18) 0.0202(18) 0.0154(18) -0.0005(15) 0.0008(15) -0.0009(15)
C7 0.020(2) 0.0210(19) 0.0198(19) -0.0024(15) -0.0013(16) 0.0002(16)
C8 0.0197(19) 0.0210(19) 0.0179(19) -0.0041(16) 0.0005(16) 0.0002(15)
C9 0.0191(19) 0.024(2) 0.0173(19) 0.0014(15) -0.0016(16) 0.0037(15)
C10 0.0153(19) 0.0224(19) 0.024(2) -0.0022(16) -0.0004(16) 0.0049(15)
C11 0.0148(18) 0.0193(19) 0.0202(19) -0.0021(15) 0.0037(16) 0.0016(15)
C12 0.020(2) 0.020(2) 0.027(2) -0.0011(16) 0.0022(17) 0.0063(16)
C13 0.025(2) 0.024(2) 0.019(2) -0.0034(16) 0.0088(16) 0.0022(16)
C14 0.0171(19) 0.0207(19) 0.0186(19) -0.0023(15) 0.0041(15) -0.0015(15)
C15 0.025(2) 0.023(2) 0.0156(19) -0.0009(16) 0.0040(16) -0.0006(16)
C16 0.026(2) 0.021(2) 0.022(2) 0.0036(16) -0.0014(17) 0.0015(17)
C17 0.0182(19) 0.0148(18) 0.0207(19) -0.0023(15) -0.0012(16) -0.0023(14)
C18 0.0180(19) 0.0175(18) 0.0181(19) -0.0010(15) 0.0008(15) 0.0010(14)
C19 0.0145(18) 0.0161(18) 0.0193(19) -0.0024(15) 0.0008(15) 0.0002(14)
C20 0.0132(17) 0.0169(18) 0.0198(19) -0.0023(15) 0.0007(15) -0.0007(14)
C21 0.0187(19) 0.0169(18) 0.0188(19) -0.0031(15) 0.0019(16) 0.0040(15)
C22 0.028(2) 0.030(2) 0.034(2) 0.006(2) 0.001(2) -0.0029(18)
C23 0.043(3) 0.054(3) 0.039(3) 0.007(2) 0.013(2) -0.009(2)
C24 0.025(2) 0.030(2) 0.048(3) 0.001(2) -0.008(2) 0.0009(18)
C25 0.027(3) 0.040(3) 0.078(4) 0.004(3) -0.021(3) -0.002(2)
C26 0.040(3) 0.032(2) 0.029(2) -0.0054(19) -0.002(2) -0.002(2)
C27 0.084(5) 0.062(4) 0.026(3) -0.005(3) 0.008(3) -0.025(3)
C28 0.029(3) 0.033(3) 0.067(4) 0.016(2) 0.000(3) 0.001(2)
C29 0.060(4) 0.063(4) 0.054(4) 0.021(3) 0.014(3) 0.012(3)
C30 0.018(2) 0.027(2) 0.048(3) -0.001(2) -0.0066(19) 0.0030(17)
C31 0.026(3) 0.042(3) 0.074(4) -0.013(3) 0.002(3) 0.000(2)
C32 0.033(3) 0.037(3) 0.067(4) -0.021(3) -0.005(3) 0.002(2)
C33 0.071(4) 0.089(5) 0.043(3) -0.033(3) -0.017(3) 0.015(4)
C34 0.030(2) 0.039(2) 0.022(2) -0.0078(19) 0.0025(18) -0.005(2)
C35 0.036(3) 0.055(3) 0.028(3) 0.006(2) -0.011(2) -0.002(2)
C36 0.024(2) 0.033(2) 0.026(2) 0.0024(18) 0.0047(18) -0.0014(18)
C37 0.030(3) 0.055(3) 0.037(3) 0.001(2) -0.001(2) -0.014(2)
C38 0.031(2) 0.025(2) 0.041(3) -0.010(2) -0.003(2) 0.0031(18)
C39 0.074(4) 0.030(3) 0.071(4) -0.007(3) -0.029(3) 0.022(3)
C40 0.030(2) 0.034(2) 0.022(2) -0.0048(18) -0.0043(19) -0.0040(19)
C41 0.036(3) 0.039(3) 0.039(3) 0.002(2) -0.007(2) 0.005(2)
C42 0.027(2) 0.023(2) 0.032(2) -0.0023(18) 0.0013(19) -0.0006(17)
C43 0.036(3) 0.031(2) 0.043(3) 0.004(2) 0.004(2) 0.005(2)
C44 0.029(2) 0.027(2) 0.035(3) -0.0034(19) 0.007(2) -0.0055(18)
C45 0.029(2) 0.039(3) 0.044(3) -0.002(2) 0.004(2) -0.008(2)

loop_
_geom_bond_atom_site_label_1
_geom_bond_atom_site_label_2
_geom_bond_distance
_geom_bond_site_symmetry_2
_geom_bond_publ_flag
Pt1 C17 2.013(4) 5_656 ?
Pt1 O1 2.149(2) . ?
Pt1 P2 2.2773(11) . ?
Pt1 P1 2.2913(10) . ?
Pt2 C8 2.005(4) . ?
Pt2 O3 2.129(2) . ?
Pt2 P4 2.2934(10) . ?
Pt2 P3 2.2943(10) . ?
P1 C22 1.811(4) . ?
P1 C26 1.820(4) . ?
P1 C24 1.822(4) . ?
P2 C32 1.813(5) . ?
P2 C28 1.824(5) . ?
P2 C30 1.837(4) . ?
P3 C38 1.820(4) . ?
P3 C36 1.824(4) . ?
P3 C34 1.832(4) . ?
P4 C44 1.817(4) . ?
P4 C42 1.820(4) . ?
P4 C40 1.825(4) . ?
O1 C1 1.290(4) . ?
O2 C1 1.228(5) . ?
O3 C7 1.279(5) . ?
O4 C7 1.230(5) . ?
O5 H5A 0.837(10) . ?
O5 H5B 0.841(10) . ?
N1 C2 1.344(5) . ?
N1 C6 1.345(5) . ?
C1 C2 1.527(5) . ?
C2 C3 1.389(5) . ?
C3 C4 1.373(5) . ?
C3 H3 0.9500 . ?
C4 C5 1.378(5) . ?
C4 H4 0.9500 . ?
C5 C6 1.385(5) . ?
C5 H5 0.9500 . ?
C6 C7 1.516(5) . ?
C8 C21 1.387(5) . ?
C8 C9 1.421(5) . ?
C9 C10 1.373(5) . ?
C9 H9 0.9500 . ?
C10 C11 1.410(5) . ?
C10 H10 0.9500 . ?
C11 C20 1.426(5) . ?
C11 C12 1.431(5) . ?
C12 C13 1.342(5) . ?
C12 H12 0.9500 . ?
C13 C14 1.435(5) . ?
C13 H13 0.9500 . ?
C14 C19 1.405(5) . ?
C14 C15 1.418(5) . ?
C15 C16 1.376(5) . ?
C15 H15 0.9500 . ?
C16 C17 1.416(5) . ?
C16 H16 0.9500 . ?
C17 C18 1.384(5) . ?
C17 Pt1 2.013(4) 5_656 ?
C18 C19 1.417(5) . ?
C18 H18 0.9500 . ?
C19 C20 1.451(5) . ?
C20 C21 1.412(5) . ?
C21 H21 0.9500 . ?
C22 C23 1.525(6) . ?
C22 H22A 0.9900 . ?
C22 H22B 0.9900 . ?
C23 H23A 0.9800 . ?
C23 H23B 0.9800 . ?
C23 H23C 0.9800 . ?
C24 C25 1.527(6) . ?
C24 H24A 0.9900 . ?
C24 H24B 0.9900 . ?
C25 H25A 0.9800 . ?
C25 H25B 0.9800 . ?
C25 H25C 0.9800 . ?
C26 C27 1.528(7) . ?
C26 H26A 0.9900 . ?
C26 H26B 0.9900 . ?
C27 H27A 0.9800 . ?
C27 H27B 0.9800 . ?
C27 H27C 0.9800 . ?
C28 C29 1.535(8) . ?
C28 H28A 0.9900 . ?
C28 H28B 0.9900 . ?
C29 H29A 0.9800 . ?
C29 H29B 0.9800 . ?
C29 H29C 0.9800 . ?
C30 C31 1.512(6) . ?
C30 H30A 0.9900 . ?
C30 H30B 0.9900 . ?
C31 H31A 0.9800 . ?
C31 H31B 0.9800 . ?
C31 H31C 0.9800 . ?
C32 C33 1.497(8) . ?
C32 H32A 0.9900 . ?
C32 H32B 0.9900 . ?
C33 H33A 0.9800 . ?
C33 H33B 0.9800 . ?
C33 H33C 0.9800 . ?
C34 C35 1.529(6) . ?
C34 H34A 0.9900 . ?
C34 H34B 0.9900 . ?
C35 H35A 0.9800 . ?
C35 H35B 0.9800 . ?
C35 H35C 0.9800 . ?
C36 C37 1.518(6) . ?
C36 H36A 0.9900 . ?
C36 H36B 0.9900 . ?
C37 H37A 0.9800 . ?
C37 H37B 0.9800 . ?
C37 H37C 0.9800 . ?
C38 C39 1.523(7) . ?
C38 H38A 0.9900 . ?
C38 H38B 0.9900 . ?
C39 H39A 0.9800 . ?
C39 H39B 0.9800 . ?
C39 H39C 0.9800 . ?
C40 C41 1.525(6) . ?
C40 H40A 0.9900 . ?
C40 H40B 0.9900 . ?
C41 H41A 0.9800 . ?
C41 H41B 0.9800 . ?
C41 H41C 0.9800 . ?
C42 C43 1.518(6) . ?
C42 H42A 0.9900 . ?
C42 H42B 0.9900 . ?
C43 H43A 0.9800 . ?
C43 H43B 0.9800 . ?
C43 H43C 0.9800 . ?
C44 C45 1.543(6) . ?
C44 H44A 0.9900 . ?
C44 H44B 0.9900 . ?
C45 H45A 0.9800 . ?
C45 H45B 0.9800 . ?
C45 H45C 0.9800 . ?
